data_4349550
loop_
_publ_author_name
'Carter, Korey P.'
'Kalaj, Mark'
'Cahill, Christopher L.'

_publ_section_title
;
 Harnessing uranyl oxo atoms via halogen bonding interactions in molecular
 uranyl materials featuring 2,5-diiodobenzoic acid and N-donor capping
 ligands
;
_journal_issue 1
_journal_name_full 'Inorganic Chemistry Frontiers'
_journal_page_first 65
_journal_paper_doi 10.1039/C6QI00352D
_journal_volume 4
_journal_year 2017
_chemical_formula_sum 'C29 H16 Cl I4 N3 O6 U'
_chemical_formula_weight 1283.53
_space_group_crystal_system monoclinic
_space_group_IT_number 14
_space_group_name_Hall '-P 2ybc'
_space_group_name_H-M_alt 'P 1 21/c 1'
_symmetry_cell_setting monoclinic
_symmetry_Int_Tables_number 14
_symmetry_space_group_name_H-M 'P 1 21/c 1'
_atom_sites_solution_hydrogens geom
_audit_creation_method SHELXL-2014
_audit_update_record
;
2016-08-25 deposited with the CCDC.
2016-10-08 downloaded from the CCDC.
;
_cell_angle_alpha 90
_cell_angle_beta 106.011(6)
_cell_angle_gamma 90
_cell_formula_units_Z 4
_cell_length_a 15.720(7)
_cell_length_b 16.555(8)
_cell_length_c 13.408(7)
_cell_measurement_reflns_used 76001
_cell_measurement_temperature 293(2)
_cell_measurement_theta_max 49.919
_cell_measurement_theta_min 5.293
_cell_volume 3354(3)
_computing_cell_refinement 'SAINT, Bruker-AXS'
_computing_data_collection 'APEX, Bruker-AXS'
_computing_data_reduction 'SAINT, Bruker-AXS'
_computing_molecular_graphics 'WINGX (Farrugia, 2012)'
_computing_publication_material 'Crystal Maker (Palmer, 2009)'
_computing_structure_refinement 'SHELXL-2014 (Sheldrick, 2014)'
_computing_structure_solution 'SIR92 (Gualardi, 1994)'
_diffrn_ambient_temperature 293(2)
_diffrn_measured_fraction_theta_full 0.974
_diffrn_measured_fraction_theta_max 0.969
_diffrn_measurement_device_type 'Bruker APEX II CCD'
_diffrn_measurement_method 'omega scans'
_diffrn_radiation_probe x-ray
_diffrn_radiation_type MoK\a
_diffrn_radiation_wavelength 0.71073
_diffrn_reflns_av_R_equivalents 0.0465
_diffrn_reflns_av_unetI/netI 0.0748
_diffrn_reflns_Laue_measured_fraction_full 0.974
_diffrn_reflns_Laue_measured_fraction_max 0.969
_diffrn_reflns_number 48616
_diffrn_reflns_point_group_measured_fraction_full 0.974
_diffrn_reflns_point_group_measured_fraction_max 0.969
_diffrn_reflns_theta_full 25.500
_diffrn_reflns_theta_max 27.023
_diffrn_reflns_theta_min 1.825
_diffrn_source 'fine-focus sealed tube'
_exptl_absorpt_coefficient_mu 8.646
_exptl_absorpt_correction_T_max 0.7455
_exptl_absorpt_correction_T_min 0.5294
_exptl_absorpt_correction_type empirical
_exptl_absorpt_process_details 'TWINABS, Bruker-AXS (2008)'
_exptl_crystal_colour Yellow
_exptl_crystal_density_diffrn 2.542
_exptl_crystal_description Plate
_exptl_crystal_F_000 2320
_exptl_crystal_recrystallization_method Hydrothermal
_exptl_crystal_size_max 0.28
_exptl_crystal_size_mid 0.19
_exptl_crystal_size_min 0.14
_refine_diff_density_max 5.374
_refine_diff_density_min -4.153
_refine_diff_density_rms 0.226
_refine_ls_extinction_method none
_refine_ls_goodness_of_fit_ref 1.039
_refine_ls_hydrogen_treatment constr
_refine_ls_matrix_type full
_refine_ls_number_parameters 397
_refine_ls_number_reflns 7115
_refine_ls_number_restraints 0
_refine_ls_restrained_S_all 1.039
_refine_ls_R_factor_all 0.0864
_refine_ls_R_factor_gt 0.0544
_refine_ls_shift/su_max 0.001
_refine_ls_shift/su_mean 0.000
_refine_ls_structure_factor_coef Fsqd
_refine_ls_weighting_details 'w=1/[\s^2^(Fo^2^)+(0.0747P)^2^] where P=(Fo^2^+2Fc^2^)/3'
_refine_ls_weighting_scheme calc
_refine_ls_wR_factor_gt 0.1328
_refine_ls_wR_factor_ref 0.1436
_reflns_Friedel_coverage 0.000
_reflns_number_gt 4767
_reflns_number_total 7115
_reflns_threshold_expression 'I > 2\s(I)'
_cod_data_source_file c6qi00352d2.cif
_cod_data_source_block Complex_5
_cod_original_sg_symbol_H-M 'P 21/c'
_cod_database_code 4349550
_shelx_space_group_comment
;
The symmetry employed for this shelxl refinement is uniquely defined
by the following loop, which should always be used as a source of
symmetry information in preference to the above space-group names.
They are only intended as comments.
;
_shelxl_version_number 2014-1

loop_
_space_group_symop_operation_xyz
'x, y, z'
'-x, y+1/2, -z+1/2'
'-x, -y, -z'
'x, -y-1/2, z-1/2'

loop_
_atom_site_label
_atom_site_type_symbol
_atom_site_fract_x
_atom_site_fract_y
_atom_site_fract_z
_atom_site_U_iso_or_equiv
_atom_site_adp_type
_atom_site_occupancy
_atom_site_site_symmetry_order
_atom_site_calc_flag
_atom_site_refinement_flags_posn
_atom_site_refinement_flags_adp
U1 U 0.65937(2) -0.06969(2) 0.84929(3) 0.02841(12) Uani 1 1 d . .
I1 I 0.86096(5) -0.38254(5) 0.68740(7) 0.0574(2) Uani 1 1 d . .
I4 I 1.01019(6) -0.11885(7) 0.67361(9) 0.0775(3) Uani 1 1 d . .
I3 I 0.62662(9) 0.08575(8) 0.41955(8) 0.1029(5) Uani 1 1 d . .
I2 I 1.11664(6) -0.14288(10) 1.08513(9) 0.1040(5) Uani 1 1 d . .
Cl1 Cl 0.2208(2) -0.1481(3) 0.8514(4) 0.0950(14) Uani 1 1 d . .
O2 O 0.7171(4) -0.0358(4) 0.9740(5) 0.0367(16) Uani 1 1 d . .
O1 O 0.5956(4) -0.1030(4) 0.7276(5) 0.0398(17) Uani 1 1 d . .
O5 O 0.7249(4) 0.0217(4) 0.7680(6) 0.0375(16) Uani 1 1 d . .
N3 N 0.6328(5) -0.2011(5) 0.9368(7) 0.040(2) Uani 1 1 d . .
N2 N 0.5051(5) -0.0919(5) 0.8828(6) 0.0325(19) Uani 1 1 d . .
C19 C 1.0196(7) -0.3243(7) 0.8496(10) 0.052(3) Uani 1 1 d . .
H19 H 1.0440 -0.3682 0.8240 0.063 Uiso 1 1 calc R U
O3 O 0.7790(4) -0.1462(5) 0.8449(6) 0.0466(19) Uani 1 1 d . .
N1 N 0.5615(6) 0.0555(5) 0.8501(7) 0.035(2) Uani 1 1 d . .
C20 C 1.0714(7) -0.2783(9) 0.9278(10) 0.057(3) Uani 1 1 d . .
H20 H 1.1307 -0.2915 0.9555 0.068 Uiso 1 1 calc R U
C21 C 1.0361(7) -0.2120(8) 0.9662(10) 0.056(3) Uani 1 1 d . .
C4 C 0.4212(8) 0.1177(7) 0.8330(10) 0.053(3) Uani 1 1 d . .
H4 H 0.3612 0.1124 0.8279 0.064 Uiso 1 1 calc R U
C10 C 0.4792(7) -0.1676(6) 0.8933(8) 0.037(2) Uani 1 1 d . .
C23 C 0.7159(7) 0.0585(7) 0.6820(9) 0.040(3) Uani 1 1 d . .
C5 C 0.4755(6) 0.0493(6) 0.8487(8) 0.034(2) Uani 1 1 d . .
C1 C 0.5949(8) 0.1286(6) 0.8449(9) 0.042(3) Uani 1 1 d . .
H1 H 0.6548 0.1333 0.8495 0.050 Uiso 1 1 calc R U
C27 C 0.8764(9) -0.0337(8) 0.4982(10) 0.063(4) Uani 1 1 d . .
H27 H 0.9130 -0.0525 0.4594 0.075 Uiso 1 1 calc R U
C9 C 0.3903(7) -0.1875(8) 0.8817(9) 0.049(3) Uani 1 1 d . .
H9 H 0.3731 -0.2408 0.8866 0.059 Uiso 1 1 calc R U
C17 C 0.8939(6) -0.2389(6) 0.8456(8) 0.036(2) Uani 1 1 d . .
C25 C 0.7498(8) 0.0363(7) 0.5076(9) 0.048(3) Uani 1 1 d . .
O6 O 0.6745(7) 0.1213(6) 0.6575(7) 0.084(3) Uani 1 1 d . .
C11 C 0.5506(6) -0.2291(6) 0.9270(8) 0.033(2) Uani 1 1 d . .
C7 C 0.3546(6) -0.0493(7) 0.8534(9) 0.043(3) Uani 1 1 d . .
H7 H 0.3126 -0.0082 0.8420 0.052 Uiso 1 1 calc R U
C16 C 0.7975(7) -0.2131(7) 0.8056(9) 0.043(3) Uani 1 1 d . .
C18 C 0.9297(6) -0.3052(6) 0.8080(8) 0.036(2) Uani 1 1 d . .
C2 C 0.5439(10) 0.1984(7) 0.8331(9) 0.057(3) Uani 1 1 d . .
H2 H 0.5694 0.2488 0.8307 0.068 Uiso 1 1 calc R U
C15 C 0.7006(7) -0.2528(7) 0.9794(8) 0.044(3) Uani 1 1 d . .
H15 H 0.7584 -0.2353 0.9880 0.052 Uiso 1 1 calc R U
C26 C 0.8031(9) 0.0069(8) 0.4498(10) 0.059(3) Uani 1 1 d . .
H26 H 0.7884 0.0151 0.3785 0.071 Uiso 1 1 calc R U
C6 C 0.4440(6) -0.0321(7) 0.8609(7) 0.033(2) Uani 1 1 d . .
C24 C 0.7702(6) 0.0253(6) 0.6128(8) 0.034(2) Uani 1 1 d . .
C12 C 0.5332(8) -0.3064(7) 0.9492(9) 0.048(3) Uani 1 1 d . .
H12 H 0.4753 -0.3249 0.9355 0.057 Uiso 1 1 calc R U
C28 C 0.8994(7) -0.0487(7) 0.6017(10) 0.047(3) Uani 1 1 d . .
C3 C 0.4560(9) 0.1917(7) 0.8251(10) 0.055(3) Uani 1 1 d . .
H3 H 0.4201 0.2373 0.8144 0.066 Uiso 1 1 calc R U
O4 O 0.7429(6) -0.2551(7) 0.7455(9) 0.100(4) Uani 1 1 d . .
C22 C 0.9471(7) -0.1940(7) 0.9255(8) 0.045(3) Uani 1 1 d . .
H22 H 0.9228 -0.1508 0.9526 0.054 Uiso 1 1 calc R U
C29 C 0.8458(6) -0.0195(6) 0.6603(8) 0.039(2) Uani 1 1 d . .
H29 H 0.8603 -0.0296 0.7312 0.047 Uiso 1 1 calc R U
C14 C 0.6870(9) -0.3283(7) 1.0097(10) 0.059(3) Uani 1 1 d . .
H14 H 0.7350 -0.3606 1.0423 0.070 Uiso 1 1 calc R U
C13 C 0.6040(9) -0.3570(8) 0.9927(11) 0.065(4) Uani 1 1 d . .
H13 H 0.5944 -0.4100 1.0100 0.078 Uiso 1 1 calc R U
C8 C 0.3310(7) -0.1272(8) 0.8631(9) 0.047(3) Uani 1 1 d . .

loop_
_atom_site_aniso_label
_atom_site_aniso_U_11
_atom_site_aniso_U_22
_atom_site_aniso_U_33
_atom_site_aniso_U_23
_atom_site_aniso_U_13
_atom_site_aniso_U_12
U1 0.03202(19) 0.0254(2) 0.0289(2) -0.00060(15) 0.01022(14) 0.00213(15)
I1 0.0617(5) 0.0478(5) 0.0673(6) -0.0184(4) 0.0257(4) -0.0043(4)
I4 0.0582(5) 0.1004(8) 0.0834(8) 0.0229(6) 0.0353(5) 0.0288(5)
I3 0.1402(10) 0.1276(10) 0.0396(6) 0.0188(6) 0.0225(6) 0.0901(9)
I2 0.0540(6) 0.1757(13) 0.0786(8) -0.0580(8) 0.0121(5) -0.0274(7)
Cl1 0.0411(17) 0.123(4) 0.124(4) 0.014(3) 0.027(2) -0.014(2)
O2 0.035(3) 0.038(4) 0.034(4) -0.001(3) 0.004(3) 0.010(3)
O1 0.037(4) 0.046(4) 0.034(4) -0.004(3) 0.006(3) 0.008(3)
O5 0.050(4) 0.029(4) 0.040(5) 0.003(3) 0.022(3) 0.005(3)
N3 0.043(5) 0.040(5) 0.037(6) 0.007(4) 0.012(4) -0.005(4)
N2 0.034(4) 0.038(5) 0.028(5) 0.002(3) 0.012(4) 0.005(4)
C19 0.039(6) 0.049(8) 0.071(9) -0.001(6) 0.018(6) 0.019(5)
O3 0.037(4) 0.045(5) 0.057(5) -0.003(4) 0.012(4) 0.009(3)
N1 0.052(5) 0.019(5) 0.034(5) 0.000(3) 0.014(4) 0.005(4)
C20 0.035(6) 0.089(11) 0.046(8) 0.002(7) 0.008(5) 0.009(6)
C21 0.046(6) 0.070(9) 0.047(8) -0.010(6) 0.006(6) -0.016(6)
C4 0.061(7) 0.041(8) 0.059(9) 0.003(6) 0.019(6) 0.025(6)
C10 0.046(6) 0.037(6) 0.032(6) -0.005(4) 0.018(5) 0.002(5)
C23 0.045(6) 0.041(7) 0.035(7) 0.004(5) 0.014(5) 0.012(5)
C5 0.040(5) 0.042(6) 0.020(6) 0.005(4) 0.006(4) 0.009(4)
C1 0.056(6) 0.034(6) 0.039(7) -0.003(5) 0.016(5) 0.001(5)
C27 0.084(9) 0.068(9) 0.055(9) 0.021(7) 0.050(8) 0.031(7)
C9 0.055(7) 0.053(8) 0.042(7) -0.006(5) 0.019(6) -0.022(6)
C17 0.026(5) 0.043(6) 0.038(7) -0.005(5) 0.011(4) -0.002(4)
C25 0.071(8) 0.042(7) 0.031(7) 0.004(5) 0.015(6) 0.015(6)
O6 0.135(9) 0.082(7) 0.047(6) 0.023(5) 0.043(6) 0.067(7)
C11 0.046(5) 0.019(5) 0.035(6) 0.000(4) 0.014(5) 0.003(4)
C7 0.035(5) 0.060(8) 0.040(7) 0.000(5) 0.017(5) 0.015(5)
C16 0.035(5) 0.044(7) 0.050(8) -0.007(5) 0.011(5) 0.013(5)
C18 0.040(5) 0.028(6) 0.042(7) -0.002(4) 0.017(5) -0.002(4)
C2 0.098(10) 0.032(7) 0.043(8) 0.003(5) 0.023(7) 0.009(6)
C15 0.052(6) 0.047(7) 0.033(7) 0.011(5) 0.014(5) 0.013(5)
C26 0.079(9) 0.071(9) 0.033(7) 0.006(6) 0.025(6) 0.029(7)
C6 0.028(5) 0.051(7) 0.021(6) 0.000(4) 0.008(4) 0.008(4)
C24 0.040(5) 0.023(5) 0.040(7) -0.004(4) 0.016(5) -0.005(4)
C12 0.059(7) 0.033(6) 0.050(8) 0.003(5) 0.012(6) -0.007(5)
C28 0.044(6) 0.050(7) 0.052(8) -0.002(5) 0.019(6) 0.001(5)
C3 0.076(9) 0.039(7) 0.050(8) 0.009(6) 0.018(7) 0.029(6)
O4 0.048(5) 0.112(9) 0.125(10) -0.074(8) -0.004(6) 0.009(6)
C22 0.038(6) 0.059(8) 0.040(7) -0.012(5) 0.015(5) 0.003(5)
C29 0.043(6) 0.039(6) 0.036(7) -0.009(5) 0.013(5) -0.012(5)
C14 0.074(9) 0.034(7) 0.064(9) 0.015(6) 0.012(7) 0.010(6)
C13 0.084(10) 0.031(7) 0.087(11) 0.006(6) 0.034(8) -0.001(7)
C8 0.034(5) 0.065(8) 0.043(7) 0.002(6) 0.013(5) 0.001(5)

loop_
_atom_type_symbol
_atom_type_description
_atom_type_scat_dispersion_real
_atom_type_scat_dispersion_imag
_atom_type_scat_source
C C 0.0033 0.0016 'International Tables Vol C Tables 4.2.6.8 and 6.1.1.4'
H H 0.0000 0.0000 'International Tables Vol C Tables 4.2.6.8 and 6.1.1.4'
N N 0.0061 0.0033 'International Tables Vol C Tables 4.2.6.8 and 6.1.1.4'
O O 0.0106 0.0060 'International Tables Vol C Tables 4.2.6.8 and 6.1.1.4'
Cl Cl 0.1484 0.1585 'International Tables Vol C Tables 4.2.6.8 and 6.1.1.4'
I I -0.4742 1.8119 'International Tables Vol C Tables 4.2.6.8 and 6.1.1.4'
U U -9.6767 9.6646 'International Tables Vol C Tables 4.2.6.8 and 6.1.1.4'

loop_
_geom_angle_atom_site_label_1
_geom_angle_atom_site_label_2
_geom_angle_atom_site_label_3
_geom_angle
O1 U1 O2 176.3(3)
O1 U1 O5 88.9(3)
O2 U1 O5 93.5(3)
O1 U1 O3 93.7(3)
O2 U1 O3 89.3(3)
O5 U1 O3 82.6(3)
O1 U1 N3 92.0(3)
O2 U1 N3 86.7(3)
O5 U1 N3 159.9(3)
O3 U1 N3 77.3(3)
O1 U1 N1 93.9(3)
O2 U1 N1 83.8(3)
O5 U1 N1 79.5(2)
O3 U1 N1 160.3(3)
N3 U1 N1 120.5(3)
O1 U1 N2 78.2(3)
O2 U1 N2 98.1(3)
O5 U1 N2 137.9(2)
O3 U1 N2 137.5(3)
N3 U1 N2 61.6(3)
N1 U1 N2 61.9(3)
C23 O5 U1 143.1(7)
C11 N3 C15 116.3(9)
C11 N3 U1 121.5(7)
C15 N3 U1 121.2(7)
C10 N2 C6 119.3(8)
C10 N2 U1 118.3(6)
C6 N2 U1 119.8(6)
C20 C19 C18 120.0(10)
C16 O3 U1 140.0(7)
C1 N1 C5 118.5(9)
C1 N1 U1 119.1(7)
C5 N1 U1 122.3(6)
C19 C20 C21 120.6(10)
C20 C21 C22 119.1(11)
C20 C21 I2 119.8(9)
C22 C21 I2 121.2(10)
C3 C4 C5 120.0(11)
N2 C10 C9 122.2(10)
N2 C10 C11 116.5(9)
C9 C10 C11 121.1(10)
O6 C23 O5 124.5(10)
O6 C23 C24 119.3(10)
O5 C23 C24 115.9(9)
N1 C5 C4 120.5(10)
N1 C5 C6 115.9(8)
C4 C5 C6 123.5(10)
N1 C1 C2 122.6(11)
C26 C27 C28 122.7(11)
C8 C9 C10 117.7(11)
C22 C17 C18 119.2(9)
C22 C17 C16 116.9(9)
C18 C17 C16 123.9(9)
C24 C25 C26 121.8(11)
C24 C25 I3 122.7(8)
C26 C25 I3 115.1(8)
N3 C11 C12 123.3(10)
N3 C11 C10 114.7(8)
C12 C11 C10 122.0(9)
C8 C7 C6 118.6(10)
O4 C16 O3 124.1(9)
O4 C16 C17 121.5(10)
O3 C16 C17 114.3(9)
C17 C18 C19 119.7(10)
C17 C18 I1 125.8(7)
C19 C18 I1 114.5(8)
C3 C2 C1 118.8(12)
C14 C15 N3 122.5(11)
C27 C26 C25 118.7(12)
N2 C6 C7 120.0(10)
N2 C6 C5 117.2(8)
C7 C6 C5 122.8(9)
C25 C24 C29 118.0(9)
C25 C24 C23 124.5(9)
C29 C24 C23 117.5(9)
C11 C12 C13 118.3(11)
C27 C28 C29 118.9(11)
C27 C28 I4 121.7(8)
C29 C28 I4 119.4(9)
C2 C3 C4 119.4(11)
C17 C22 C21 121.3(10)
C28 C29 C24 120.0(10)
C13 C14 C15 120.1(12)
C14 C13 C12 119.1(12)
C9 C8 C7 122.0(10)
C9 C8 Cl1 119.6(10)
C7 C8 Cl1 118.3(9)

loop_
_geom_bond_atom_site_label_1
_geom_bond_atom_site_label_2
_geom_bond_distance
U1 O1 1.752(7)
U1 O2 1.760(7)
U1 O5 2.270(7)
U1 O3 2.281(7)
U1 N3 2.561(9)
U1 N1 2.583(8)
U1 N2 2.611(8)
I1 C18 2.111(10)
I4 C28 2.094(12)
I3 C25 2.134(12)
I2 C21 2.084(12)
Cl1 C8 1.731(11)
O5 C23 1.278(12)
N3 C11 1.344(12)
N3 C15 1.363(13)
N2 C10 1.337(13)
N2 C6 1.355(12)
C19 C20 1.366(17)
C19 C18 1.406(14)
O3 C16 1.293(13)
N1 C1 1.329(13)
N1 C5 1.350(12)
C20 C21 1.391(18)
C21 C22 1.386(15)
C4 C3 1.358(17)
C4 C5 1.398(14)
C10 C9 1.402(14)
C10 C11 1.491(14)
C23 O6 1.223(13)
C23 C24 1.526(14)
C5 C6 1.460(15)
C1 C2 1.391(15)
C27 C26 1.337(17)
C27 C28 1.357(17)
C9 C8 1.343(16)
C17 C22 1.381(14)
C17 C18 1.390(14)
C17 C16 1.523(13)
C25 C24 1.369(15)
C25 C26 1.377(15)
C11 C12 1.359(14)
C7 C8 1.357(17)
C7 C6 1.411(13)
C16 O4 1.221(14)
C2 C3 1.360(17)
C15 C14 1.349(15)
C24 C29 1.397(14)
C12 C13 1.387(17)
C28 C29 1.388(14)
C14 C13 1.347(18)
